data_7134872
loop_
_publ_author_name
'Li, Xin-Yu'
'Xiao, Mei-Qiu'
'Zhou, Li-Juan'
'Zhang, Jia-Qi'
'Zhao, Meng-Yan'
'Wang, Shuo-Wen'
'Tang, Shi'

_publ_section_title
;
 Nickel-catalyzed sequential 1,2-<i>N</i>-migration/BCBs ring-opening to
 access spirocyclobutyl &#x3b2;-amino acid esters.
;
_journal_issue 71
_journal_name_full 'Chemical communications (Cambridge, England)'
_journal_page_first 13473
_journal_page_last 13476
_journal_paper_doi 10.1039/d5cc03029c
_journal_volume 61
_journal_year 2025
_chemical_formula_moiety 'C31 H34 N2 O4'
_chemical_formula_sum 'C31 H34 N2 O4'
_chemical_formula_weight 498.60
_space_group_crystal_system monoclinic
_space_group_IT_number 14
_space_group_name_Hall '-P 2yn'
_space_group_name_H-M_alt 'P 1 21/n 1'
_atom_sites_solution_hydrogens geom
_atom_sites_solution_primary direct
_audit_creation_date 2025-01-09
_audit_creation_method
;
Olex2 1.5-beta
(compiled 2022.04.07 svn.rca3783a0 for OlexSys, GUI svn.r6439)
;
_audit_update_record
;
2025-01-11 deposited with the CCDC.	2025-07-28 downloaded from the CCDC.
;
_cell_angle_alpha 90
_cell_angle_beta 96.5124(9)
_cell_angle_gamma 90
_cell_formula_units_Z 4
_cell_length_a 10.52568(11)
_cell_length_b 20.80933(19)
_cell_length_c 12.23495(12)
_cell_measurement_reflns_used 14465
_cell_measurement_temperature 99.99(10)
_cell_measurement_theta_max 72.5810
_cell_measurement_theta_min 3.6070
_cell_volume 2662.56(5)
_computing_cell_refinement 'CrysAlisPro 1.171.43.121a (Rigaku OD, 2024)'
_computing_data_collection 'CrysAlisPro system (CCD 43.121a 64-bit (release 24-04-2024))'
_computing_data_reduction 'CrysAlisPro 1.171.43.121a (Rigaku OD, 2024)'
_computing_molecular_graphics 'Olex2 1.5-beta (Dolomanov et al., 2009)'
_computing_publication_material 'Olex2 1.5-beta (Dolomanov et al., 2009)'
_computing_structure_refinement 'SHELXL 2018/3 (Sheldrick, 2015)'
_computing_structure_solution 'SHELXS  (Sheldrick, 2008)'
_diffrn_ambient_environment N~2~
_diffrn_ambient_temperature 99.99(10)
_diffrn_detector 'Hybrid Pixel Array Detector'
_diffrn_detector_area_resol_mean 10.0000
_diffrn_detector_type 'HyPix-Arc 150'
_diffrn_measured_fraction_theta_full 0.998
_diffrn_measured_fraction_theta_max 0.976
_diffrn_measurement_details
;
List of Runs (angles in degrees, time in seconds):

  # Type    Start    End  Width  t~exp~   \w     \q     \k     \f   Frames
#--------------------------------------------------------------------------
  1  \w     68.00  97.00   0.50    0.05    --   62.16  15.00 150.00   58
  2  \w     75.00 102.00   0.50    0.05    --   62.16  15.00 120.00   54
  3  \w     59.00  97.00   0.50    0.05    --   62.16  15.00 -90.00   76
  4  \w     71.00 100.00   0.50    0.05    --   62.16  15.00-120.00   58
  5  \w     66.00 102.00   0.50    0.05    --   62.16  15.00-180.00   72
  6  \w     68.00 111.00   0.50    0.05    --   74.38  15.00-150.00   86
  7  \w     58.00  83.00   0.50    0.05    --   62.16  15.00 -60.00   50
  8  \w     64.00 102.00   0.50    0.05    --   62.16  15.00 -30.00   76
  9  \w     65.00 104.00   0.50    0.05    --   71.22  15.00  30.00   78
 10  \w     67.00  92.00   0.50    0.05    --   74.38  15.00  30.00   50
 11  \w     67.00  92.00   0.50    0.05    --   74.38  15.00  60.00   50
 12  \w     80.00 107.00   0.50    0.05    --   74.38  15.00 150.00   54
 13  \w     55.00  90.00   0.50    0.05    --   62.16  15.00  30.00   70
 14  \w     77.00 114.00   0.50    0.05    --   74.38  15.00  90.00   74
 15  \w     71.00  99.00   0.50    0.05    --   74.38  15.00   0.00   56
 16  \w     71.00  97.00   0.50    0.05    --   74.38  15.00 -30.00   52
 17  \w     72.00  98.00   0.50    0.05    --   74.38  15.00-180.00   52
 18  \w     74.00 115.00   0.50    0.05    --   74.38  15.00 -90.00   82
 19  \w     29.00  76.00   0.50    0.05    --   62.16-125.00 -30.00   94
 20  \w     31.00  57.00   0.50    0.05    --   62.16-125.00  30.00   52
 21  \w     27.00  67.00   0.50    0.05    --   62.16-125.00  90.00   80
 22  \w     53.00  83.00   0.50    0.05    --   74.38-125.00 150.00   60
 23  \w     52.00  86.00   0.50    0.05    --   71.22-125.00 -30.00   68
 24  \w     26.00  55.00   0.50    0.05    --   62.16-125.00-150.00   58
 25  \w     45.00  76.00   0.50    0.05    --   62.16-125.00-180.00   62
 26  \w     47.00  72.00   0.50    0.05    --   74.38-125.00-180.00   50
 27  \w     42.00  67.00   0.50    0.05    --   74.38-125.00-150.00   50
 28  \w     38.00  79.00   0.50    0.05    --   74.38-125.00 -60.00   82
 29  \w     60.00  87.00   0.50    0.05    --   74.38-125.00  60.00   54
 30  \w     38.00  68.00   0.50    0.05    --   74.38-125.00 120.00   60
;
_diffrn_measurement_device 'four-circle diffractometer'
_diffrn_measurement_device_type 'ROD, Synergy Custom system, HyPix-Arc 150'
_diffrn_measurement_method '\w scans'
_diffrn_orient_matrix_type 'CrysAlisPro convention (1999,Acta A55,543-557)'
_diffrn_orient_matrix_UB_11 -0.0129961000
_diffrn_orient_matrix_UB_12 0.0212552000
_diffrn_orient_matrix_UB_13 -0.1214248000
_diffrn_orient_matrix_UB_21 -0.1080052000
_diffrn_orient_matrix_UB_22 -0.0494036000
_diffrn_orient_matrix_UB_23 -0.0275158000
_diffrn_orient_matrix_UB_31 -0.0995397000
_diffrn_orient_matrix_UB_32 0.0506145000
_diffrn_orient_matrix_UB_33 0.0245660000
_diffrn_radiation_monochromator mirror
_diffrn_radiation_probe x-ray
_diffrn_radiation_type 'Cu K\a'
_diffrn_radiation_wavelength 1.54184
_diffrn_reflns_av_R_equivalents 0.0253
_diffrn_reflns_av_unetI/netI 0.0149
_diffrn_reflns_Laue_measured_fraction_full 0.998
_diffrn_reflns_Laue_measured_fraction_max 0.976
_diffrn_reflns_limit_h_max 12
_diffrn_reflns_limit_h_min -12
_diffrn_reflns_limit_k_max 25
_diffrn_reflns_limit_k_min -23
_diffrn_reflns_limit_l_max 14
_diffrn_reflns_limit_l_min -15
_diffrn_reflns_number 20526
_diffrn_reflns_point_group_measured_fraction_full 0.998
_diffrn_reflns_point_group_measured_fraction_max 0.976
_diffrn_reflns_theta_full 67.684
_diffrn_reflns_theta_max 72.856
_diffrn_reflns_theta_min 4.212
_diffrn_source 'Rotating-anode X-ray tube'
_diffrn_source_type 'Rigaku (Cu) X-ray Source'
_exptl_absorpt_coefficient_mu 0.657
_exptl_absorpt_correction_T_max 1.00000
_exptl_absorpt_correction_T_min 0.86478
_exptl_absorpt_correction_type multi-scan
_exptl_absorpt_process_details
;
CrysAlisPro 1.171.43.121a (Rigaku Oxford Diffraction, 2024)
Empirical absorption correction using spherical harmonics,
implemented in SCALE3 ABSPACK scaling algorithm.
;
_exptl_crystal_colour 'clear light colourless'
_exptl_crystal_density_diffrn 1.244
_exptl_crystal_description block
_exptl_crystal_F_000 1064
_exptl_crystal_size_max 0.15
_exptl_crystal_size_mid 0.12
_exptl_crystal_size_min 0.1
_refine_diff_density_max 0.651
_refine_diff_density_min -0.279
_refine_diff_density_rms 0.043
_refine_ls_extinction_method none
_refine_ls_goodness_of_fit_ref 1.049
_refine_ls_hydrogen_treatment constr
_refine_ls_matrix_type full
_refine_ls_number_parameters 337
_refine_ls_number_reflns 5174
_refine_ls_number_restraints 0
_refine_ls_restrained_S_all 1.049
_refine_ls_R_factor_all 0.0470
_refine_ls_R_factor_gt 0.0448
_refine_ls_shift/su_max 0.000
_refine_ls_shift/su_mean 0.000
_refine_ls_structure_factor_coef Fsqd
_refine_ls_weighting_details 'w=1/[\s^2^(Fo^2^)+(0.0513P)^2^+1.4114P] where P=(Fo^2^+2Fc^2^)/3'
_refine_ls_weighting_scheme calc
_refine_ls_wR_factor_gt 0.1123
_refine_ls_wR_factor_ref 0.1138
_reflns_Friedel_coverage 0.000
_reflns_number_gt 4860
_reflns_number_total 5174
_reflns_threshold_expression 'I > 2\s(I)'
_cod_data_source_file d5cc03029c2.cif
_cod_data_source_block 091103
_cod_depositor_comments 'Adding full bibliography for 7134872.cif.'
_cod_original_cell_volume 2662.56(4)
_cod_database_code 7134872
_shelx_shelxl_version_number 2018/3
_shelx_space_group_comment
;
The symmetry employed for this shelxl refinement is uniquely defined
by the following loop, which should always be used as a source of
symmetry information in preference to the above space-group names.
They are only intended as comments.
;
_olex2_refinement_description
;
1. Fixed Uiso
 At 1.2 times of:
  All C(H) groups, All C(H,H) groups
 At 1.5 times of:
  All C(H,H,H) groups
2.a Ternary CH refined with riding coordinates:
 C10(H10), C12(H12)
2.b Secondary CH2 refined with riding coordinates:
 C9(H9A,H9B), C11(H11A,H11B), C14(H14A,H14B), C15(H15A,H15B), C22(H22A,H22B)
2.c Aromatic/amide H refined with riding coordinates:
 C5(H5), C7(H7), C8(H8), C17(H17), C18(H18), C19(H19), C20(H20), C21(H21),
 C24(H24), C25(H25), C26(H26), C27(H27), C28(H28)
2.d Idealised Me refined as rotating group:
 C29(H29A,H29B,H29C), C30(H30A,H30B,H30C), C31(H31A,H31B,H31C)
;
_olex2_submission_special_instructions 'No special instructions were received'
_oxdiff_exptl_absorpt_empirical_details
;
Empirical correction (ABSPACK) includes:
- Absorption correction using spherical harmonics
- Frame scaling
;
_oxdiff_exptl_absorpt_empirical_full_max 1.411
_oxdiff_exptl_absorpt_empirical_full_min 0.702

loop_
_space_group_symop_operation_xyz
'x, y, z'
'-x+1/2, y+1/2, -z+1/2'
'-x, -y, -z'
'x-1/2, -y-1/2, z-1/2'

loop_
_atom_site_label
_atom_site_type_symbol
_atom_site_fract_x
_atom_site_fract_y
_atom_site_fract_z
_atom_site_U_iso_or_equiv
_atom_site_adp_type
_atom_site_occupancy
_atom_site_site_symmetry_order
_atom_site_calc_flag
_atom_site_refinement_flags_posn
_atom_site_refinement_flags_adp
_atom_site_refinement_flags_occupancy
_atom_site_disorder_assembly
_atom_site_disorder_group
O1 O 0.88949(10) -0.09187(6) 0.36839(9) 0.0350(3) Uani 1 1 d . . . . .
O2 O 1.52138(9) 0.02232(5) 0.31739(9) 0.0289(2) Uani 1 1 d . . . . .
O3 O 0.75514(11) 0.16821(6) 0.28700(9) 0.0394(3) Uani 1 1 d . . . . .
O4 O 0.91096(11) 0.20064(5) 0.18989(9) 0.0375(3) Uani 1 1 d . . . . .
N1 N 1.10186(11) -0.11959(6) 0.40112(9) 0.0243(3) Uani 1 1 d . . . . .
N2 N 0.70921(11) 0.12009(5) 0.00791(9) 0.0240(3) Uani 1 1 d . . . . .
C1 C 1.00295(13) -0.08024(7) 0.36364(11) 0.0252(3) Uani 1 1 d . . . . .
C2 C 1.05780(12) -0.02076(6) 0.31311(11) 0.0220(3) Uani 1 1 d . . . . .
C3 C 1.22037(13) -0.09196(6) 0.38399(10) 0.0212(3) Uani 1 1 d . . . . .
C4 C 1.19921(12) -0.03184(6) 0.33390(10) 0.0210(3) Uani 1 1 d . . . . .
C5 C 1.30091(13) 0.00544(6) 0.31081(11) 0.0223(3) Uani 1 1 d . . . . .
H5 H 1.287347 0.046257 0.276714 0.027 Uiso 1 1 calc R U . . .
C6 C 1.42502(13) -0.01834(7) 0.33888(11) 0.0238(3) Uani 1 1 d . . . . .
C7 C 1.44484(13) -0.07878(7) 0.38606(11) 0.0251(3) Uani 1 1 d . . . . .
H7 H 1.529477 -0.094614 0.402684 0.030 Uiso 1 1 calc R U . . .
C8 C 1.34101(13) -0.11656(7) 0.40933(11) 0.0250(3) Uani 1 1 d . . . . .
H8 H 1.353778 -0.157909 0.441629 0.030 Uiso 1 1 calc R U . . .
C9 C 1.00324(13) 0.04576(7) 0.34339(11) 0.0245(3) Uani 1 1 d . . . . .
H9A H 0.923321 0.042733 0.378664 0.029 Uiso 1 1 calc R U . . .
H9B H 1.066604 0.073482 0.386871 0.029 Uiso 1 1 calc R U . . .
C10 C 0.98131(14) 0.06367(7) 0.21966(12) 0.0280(3) Uani 1 1 d . . . . .
H10 H 1.052311 0.091253 0.198357 0.034 Uiso 1 1 calc R U . . .
C11 C 1.00260(14) -0.00764(7) 0.19094(11) 0.0253(3) Uani 1 1 d . . . . .
H11A H 1.065676 -0.013926 0.137708 0.030 Uiso 1 1 calc R U . . .
H11B H 0.922479 -0.031264 0.167543 0.030 Uiso 1 1 calc R U . . .
C12 C 0.85095(13) 0.09137(7) 0.17570(11) 0.0250(3) Uani 1 1 d . . . . .
H12 H 0.783557 0.062168 0.199062 0.030 Uiso 1 1 calc R U . . .
C13 C 0.83181(14) 0.15707(7) 0.22389(11) 0.0278(3) Uani 1 1 d . . . . .
C14 C 0.83470(14) 0.09408(7) 0.04996(11) 0.0273(3) Uani 1 1 d . . . . .
H14A H 0.902622 0.121429 0.024746 0.033 Uiso 1 1 calc R U . . .
H14B H 0.843926 0.050320 0.020127 0.033 Uiso 1 1 calc R U . . .
C15 C 0.60863(15) 0.07063(7) 0.00844(12) 0.0304(3) Uani 1 1 d . . . . .
H15A H 0.624888 0.044782 0.076521 0.036 Uiso 1 1 calc R U . . .
H15B H 0.613067 0.041431 -0.054896 0.036 Uiso 1 1 calc R U . . .
C16 C 0.47652(15) 0.09905(7) 0.00219(12) 0.0291(3) Uani 1 1 d . . . . .
C17 C 0.43399(15) 0.12673(7) 0.09531(12) 0.0322(3) Uani 1 1 d . . . . .
H17 H 0.489771 0.128398 0.161975 0.039 Uiso 1 1 calc R U . . .
C18 C 0.31172(16) 0.15184(8) 0.09215(15) 0.0387(4) Uani 1 1 d . . . . .
H18 H 0.283705 0.169881 0.156604 0.046 Uiso 1 1 calc R U . . .
C19 C 0.23000(17) 0.15059(9) -0.00558(16) 0.0452(4) Uani 1 1 d . . . . .
H19 H 0.146324 0.168074 -0.008245 0.054 Uiso 1 1 calc R U . . .
C20 C 0.27123(17) 0.12376(9) -0.09884(15) 0.0457(5) Uani 1 1 d . . . . .
H20 H 0.215936 0.123191 -0.165828 0.055 Uiso 1 1 calc R U . . .
C21 C 0.39287(17) 0.09771(8) -0.09497(13) 0.0381(4) Uani 1 1 d . . . . .
H21 H 0.419667 0.078725 -0.159145 0.046 Uiso 1 1 calc R U . . .
C22 C 0.71105(14) 0.14511(7) -0.10440(11) 0.0257(3) Uani 1 1 d . . . . .
H22A H 0.622132 0.153014 -0.137390 0.031 Uiso 1 1 calc R U . . .
H22B H 0.748743 0.112329 -0.149712 0.031 Uiso 1 1 calc R U . . .
C23 C 0.78659(13) 0.20655(7) -0.10684(11) 0.0237(3) Uani 1 1 d . . . . .
C24 C 0.90106(14) 0.20945(8) -0.15269(11) 0.0292(3) Uani 1 1 d . . . . .
H24 H 0.933973 0.171750 -0.183015 0.035 Uiso 1 1 calc R U . . .
C25 C 0.96827(15) 0.26694(9) -0.15479(12) 0.0357(4) Uani 1 1 d . . . . .
H25 H 1.047037 0.268159 -0.185738 0.043 Uiso 1 1 calc R U . . .
C26 C 0.92076(16) 0.32224(8) -0.11199(13) 0.0363(4) Uani 1 1 d . . . . .
H26 H 0.965744 0.361678 -0.114815 0.044 Uiso 1 1 calc R U . . .
C27 C 0.80680(16) 0.31992(8) -0.06478(14) 0.0367(4) Uani 1 1 d . . . . .
H27 H 0.774192 0.357647 -0.034284 0.044 Uiso 1 1 calc R U . . .
C28 C 0.74096(15) 0.26240(7) -0.06234(13) 0.0318(3) Uani 1 1 d . . . . .
H28 H 0.663281 0.261051 -0.029718 0.038 Uiso 1 1 calc R U . . .
C29 C 1.08701(15) -0.18238(7) 0.44913(13) 0.0337(3) Uani 1 1 d . . . . .
H29A H 1.120748 -0.215288 0.402903 0.051 Uiso 1 1 calc R U . . .
H29B H 0.996159 -0.190608 0.454042 0.051 Uiso 1 1 calc R U . . .
H29C H 1.134082 -0.183744 0.522949 0.051 Uiso 1 1 calc R U . . .
C30 C 1.64718(13) 0.00755(8) 0.36758(12) 0.0289(3) Uani 1 1 d . . . . .
H30A H 1.681374 -0.028821 0.329256 0.043 Uiso 1 1 calc R U . . .
H30B H 1.643800 -0.003706 0.444973 0.043 Uiso 1 1 calc R U . . .
H30C H 1.702671 0.045033 0.362940 0.043 Uiso 1 1 calc R U . . .
C31 C 0.8983(2) 0.26472(8) 0.23071(16) 0.0530(5) Uani 1 1 d . . . . .
H31A H 0.962470 0.292561 0.202790 0.079 Uiso 1 1 calc R U . . .
H31B H 0.911324 0.264268 0.311298 0.079 Uiso 1 1 calc R U . . .
H31C H 0.812588 0.281079 0.205910 0.079 Uiso 1 1 calc R U . . .

loop_
_atom_site_aniso_label
_atom_site_aniso_U_11
_atom_site_aniso_U_22
_atom_site_aniso_U_33
_atom_site_aniso_U_23
_atom_site_aniso_U_13
_atom_site_aniso_U_12
O1 0.0221(5) 0.0410(6) 0.0419(6) 0.0058(5) 0.0029(4) -0.0029(4)
O2 0.0197(5) 0.0320(5) 0.0351(5) 0.0055(4) 0.0038(4) -0.0010(4)
O3 0.0394(6) 0.0448(7) 0.0348(6) -0.0044(5) 0.0078(5) 0.0065(5)
O4 0.0443(7) 0.0285(6) 0.0397(6) -0.0037(5) 0.0044(5) -0.0054(5)
N1 0.0229(6) 0.0248(6) 0.0250(6) 0.0024(4) 0.0022(4) -0.0010(5)
N2 0.0291(6) 0.0214(6) 0.0209(5) 0.0022(4) 0.0001(4) -0.0007(5)
C1 0.0231(7) 0.0295(7) 0.0227(6) -0.0016(5) 0.0014(5) -0.0008(5)
C2 0.0199(6) 0.0242(7) 0.0215(6) -0.0004(5) 0.0006(5) 0.0033(5)
C3 0.0225(7) 0.0232(6) 0.0180(6) -0.0014(5) 0.0017(5) 0.0010(5)
C4 0.0211(7) 0.0237(6) 0.0179(6) -0.0019(5) 0.0009(5) 0.0040(5)
C5 0.0230(7) 0.0223(6) 0.0213(6) 0.0008(5) 0.0020(5) 0.0028(5)
C6 0.0215(7) 0.0276(7) 0.0225(6) -0.0013(5) 0.0039(5) -0.0001(5)
C7 0.0202(7) 0.0289(7) 0.0258(7) -0.0005(5) 0.0008(5) 0.0054(5)
C8 0.0272(7) 0.0231(7) 0.0241(6) 0.0018(5) 0.0002(5) 0.0042(5)
C9 0.0225(7) 0.0276(7) 0.0231(6) -0.0033(5) 0.0006(5) 0.0059(5)
C10 0.0275(7) 0.0294(7) 0.0269(7) -0.0004(6) 0.0020(6) 0.0028(6)
C11 0.0258(7) 0.0279(7) 0.0213(6) -0.0013(5) -0.0012(5) 0.0052(5)
C12 0.0268(7) 0.0251(7) 0.0229(7) 0.0004(5) 0.0023(5) 0.0025(5)
C13 0.0285(7) 0.0293(7) 0.0242(7) 0.0016(6) -0.0029(6) 0.0044(6)
C14 0.0328(8) 0.0258(7) 0.0230(7) 0.0004(5) 0.0024(6) 0.0059(6)
C15 0.0429(9) 0.0219(7) 0.0258(7) 0.0014(5) 0.0016(6) -0.0065(6)
C16 0.0362(8) 0.0232(7) 0.0266(7) 0.0048(5) -0.0014(6) -0.0136(6)
C17 0.0347(8) 0.0320(8) 0.0282(7) 0.0035(6) -0.0034(6) -0.0077(6)
C18 0.0339(9) 0.0401(9) 0.0416(9) 0.0060(7) 0.0014(7) -0.0074(7)
C19 0.0306(9) 0.0488(10) 0.0536(11) 0.0172(8) -0.0065(8) -0.0135(7)
C20 0.0396(10) 0.0535(11) 0.0395(9) 0.0148(8) -0.0147(7) -0.0251(8)
C21 0.0481(10) 0.0368(9) 0.0276(8) 0.0050(6) -0.0046(7) -0.0217(7)
C22 0.0323(7) 0.0236(7) 0.0203(6) 0.0007(5) -0.0004(5) -0.0019(6)
C23 0.0259(7) 0.0245(7) 0.0194(6) 0.0029(5) -0.0032(5) -0.0007(5)
C24 0.0303(8) 0.0351(8) 0.0219(7) 0.0005(6) 0.0021(6) 0.0010(6)
C25 0.0299(8) 0.0507(10) 0.0258(7) 0.0073(7) 0.0008(6) -0.0091(7)
C26 0.0416(9) 0.0333(8) 0.0308(8) 0.0073(6) -0.0099(7) -0.0136(7)
C27 0.0403(9) 0.0257(8) 0.0419(9) -0.0023(6) -0.0050(7) 0.0003(6)
C28 0.0273(7) 0.0296(8) 0.0383(8) -0.0024(6) 0.0030(6) 0.0015(6)
C29 0.0343(8) 0.0301(8) 0.0365(8) 0.0087(6) 0.0025(6) -0.0046(6)
C30 0.0183(7) 0.0405(8) 0.0280(7) -0.0016(6) 0.0030(5) -0.0005(6)
C31 0.0851(15) 0.0263(8) 0.0462(10) -0.0060(7) 0.0016(10) -0.0063(9)

loop_
_atom_type_symbol
_atom_type_description
_atom_type_scat_dispersion_real
_atom_type_scat_dispersion_imag
_atom_type_scat_source
C C 0.0181 0.0091 'International Tables Vol C Tables 4.2.6.8 and 6.1.1.4'
H H 0.0000 0.0000 'International Tables Vol C Tables 4.2.6.8 and 6.1.1.4'
N N 0.0311 0.0180 'International Tables Vol C Tables 4.2.6.8 and 6.1.1.4'
O O 0.0492 0.0322 'International Tables Vol C Tables 4.2.6.8 and 6.1.1.4'

loop_
_geom_angle_atom_site_label_1
_geom_angle_atom_site_label_2
_geom_angle_atom_site_label_3
_geom_angle
_geom_angle_site_symmetry_1
_geom_angle_site_symmetry_3
_geom_angle_publ_flag
C6 O2 C30 117.09(11) . . ?
C13 O4 C31 116.01(14) . . ?
C1 N1 C3 111.09(11) . . ?
C1 N1 C29 124.42(12) . . ?
C3 N1 C29 124.47(12) . . ?
C14 N2 C15 111.05(11) . . ?
C14 N2 C22 110.59(11) . . ?
C22 N2 C15 109.64(11) . . ?
O1 C1 N1 125.21(13) . . ?
O1 C1 C2 126.47(13) . . ?
N1 C1 C2 108.30(11) . . ?
C1 C2 C9 117.22(11) . . ?
C1 C2 C11 114.32(11) . . ?
C4 C2 C1 102.74(11) . . ?
C4 C2 C9 118.79(11) . . ?
C4 C2 C11 116.28(11) . . ?
C9 C2 C11 88.01(10) . . ?
C4 C3 N1 109.26(11) . . ?
C8 C3 N1 128.74(12) . . ?
C8 C3 C4 121.99(13) . . ?
C3 C4 C2 108.50(12) . . ?
C5 C4 C2 131.19(12) . . ?
C5 C4 C3 120.30(12) . . ?
C4 C5 H5 120.8 . . ?
C4 C5 C6 118.37(12) . . ?
C6 C5 H5 120.8 . . ?
O2 C6 C5 115.13(12) . . ?
O2 C6 C7 124.02(12) . . ?
C7 C6 C5 120.85(13) . . ?
C6 C7 H7 119.7 . . ?
C6 C7 C8 120.55(12) . . ?
C8 C7 H7 119.7 . . ?
C3 C8 C7 117.90(12) . . ?
C3 C8 H8 121.0 . . ?
C7 C8 H8 121.0 . . ?
C2 C9 H9A 113.6 . . ?
C2 C9 H9B 113.6 . . ?
H9A C9 H9B 110.9 . . ?
C10 C9 C2 89.97(10) . . ?
C10 C9 H9A 113.6 . . ?
C10 C9 H9B 113.6 . . ?
C9 C10 H10 111.1 . . ?
C11 C10 C9 88.96(10) . . ?
C11 C10 H10 111.1 . . ?
C12 C10 C9 117.54(12) . . ?
C12 C10 H10 111.1 . . ?
C12 C10 C11 115.41(12) . . ?
C2 C11 H11A 113.7 . . ?
C2 C11 H11B 113.7 . . ?
C10 C11 C2 89.89(10) . . ?
C10 C11 H11A 113.7 . . ?
C10 C11 H11B 113.7 . . ?
H11A C11 H11B 110.9 . . ?
C10 C12 H12 107.9 . . ?
C10 C12 C14 111.18(11) . . ?
C13 C12 C10 110.97(12) . . ?
C13 C12 H12 107.9 . . ?
C13 C12 C14 110.75(11) . . ?
C14 C12 H12 107.9 . . ?
O3 C13 O4 124.06(14) . . ?
O3 C13 C12 123.67(14) . . ?
O4 C13 C12 112.26(12) . . ?
N2 C14 C12 111.12(11) . . ?
N2 C14 H14A 109.4 . . ?
N2 C14 H14B 109.4 . . ?
C12 C14 H14A 109.4 . . ?
C12 C14 H14B 109.4 . . ?
H14A C14 H14B 108.0 . . ?
N2 C15 H15A 109.1 . . ?
N2 C15 H15B 109.1 . . ?
N2 C15 C16 112.62(11) . . ?
H15A C15 H15B 107.8 . . ?
C16 C15 H15A 109.1 . . ?
C16 C15 H15B 109.1 . . ?
C17 C16 C15 120.07(13) . . ?
C17 C16 C21 118.26(15) . . ?
C21 C16 C15 121.66(15) . . ?
C16 C17 H17 119.5 . . ?
C18 C17 C16 121.07(15) . . ?
C18 C17 H17 119.5 . . ?
C17 C18 H18 120.0 . . ?
C17 C18 C19 119.91(17) . . ?
C19 C18 H18 120.0 . . ?
C18 C19 H19 120.2 . . ?
C20 C19 C18 119.66(18) . . ?
C20 C19 H19 120.2 . . ?
C19 C20 H20 119.8 . . ?
C19 C20 C21 120.30(15) . . ?
C21 C20 H20 119.8 . . ?
C16 C21 H21 119.6 . . ?
C20 C21 C16 120.78(17) . . ?
C20 C21 H21 119.6 . . ?
N2 C22 H22A 109.1 . . ?
N2 C22 H22B 109.1 . . ?
N2 C22 C23 112.42(11) . . ?
H22A C22 H22B 107.9 . . ?
C23 C22 H22A 109.1 . . ?
C23 C22 H22B 109.1 . . ?
C24 C23 C22 121.96(13) . . ?
C24 C23 C28 118.42(13) . . ?
C28 C23 C22 119.61(13) . . ?
C23 C24 H24 119.6 . . ?
C23 C24 C25 120.79(14) . . ?
C25 C24 H24 119.6 . . ?
C24 C25 H25 119.9 . . ?
C26 C25 C24 120.16(15) . . ?
C26 C25 H25 119.9 . . ?
C25 C26 H26 120.2 . . ?
C25 C26 C27 119.68(14) . . ?
C27 C26 H26 120.2 . . ?
C26 C27 H27 120.1 . . ?
C28 C27 C26 119.77(15) . . ?
C28 C27 H27 120.1 . . ?
C23 C28 H28 119.4 . . ?
C27 C28 C23 121.16(15) . . ?
C27 C28 H28 119.4 . . ?
N1 C29 H29A 109.5 . . ?
N1 C29 H29B 109.5 . . ?
N1 C29 H29C 109.5 . . ?
H29A C29 H29B 109.5 . . ?
H29A C29 H29C 109.5 . . ?
H29B C29 H29C 109.5 . . ?
O2 C30 H30A 109.5 . . ?
O2 C30 H30B 109.5 . . ?
O2 C30 H30C 109.5 . . ?
H30A C30 H30B 109.5 . . ?
H30A C30 H30C 109.5 . . ?
H30B C30 H30C 109.5 . . ?
O4 C31 H31A 109.5 . . ?
O4 C31 H31B 109.5 . . ?
O4 C31 H31C 109.5 . . ?
H31A C31 H31B 109.5 . . ?
H31A C31 H31C 109.5 . . ?
H31B C31 H31C 109.5 . . ?

loop_
_geom_bond_atom_site_label_1
_geom_bond_atom_site_label_2
_geom_bond_distance
_geom_bond_site_symmetry_2
_geom_bond_publ_flag
O1 C1 1.2263(17) . ?
O2 C6 1.3690(17) . ?
O2 C30 1.4284(17) . ?
O3 C13 1.2010(19) . ?
O4 C13 1.3295(19) . ?
O4 C31 1.435(2) . ?
N1 C1 1.3625(18) . ?
N1 C3 1.4106(17) . ?
N1 C29 1.4483(18) . ?
N2 C14 1.4656(18) . ?
N2 C15 1.4770(18) . ?
N2 C22 1.4717(17) . ?
C1 C2 1.5260(19) . ?
C2 C4 1.4992(18) . ?
C2 C9 1.5593(18) . ?
C2 C11 1.5651(18) . ?
C3 C4 1.3997(19) . ?
C3 C8 1.3716(19) . ?
C4 C5 1.3769(19) . ?
C5 H5 0.9500 . ?
C5 C6 1.4027(19) . ?
C6 C7 1.390(2) . ?
C7 H7 0.9500 . ?
C7 C8 1.402(2) . ?
C8 H8 0.9500 . ?
C9 H9A 0.9900 . ?
C9 H9B 0.9900 . ?
C9 C10 1.5508(19) . ?
C10 H10 1.0000 . ?
C10 C11 1.547(2) . ?
C10 C12 1.5286(19) . ?
C11 H11A 0.9900 . ?
C11 H11B 0.9900 . ?
C12 H12 1.0000 . ?
C12 C13 1.511(2) . ?
C12 C14 1.5296(19) . ?
C14 H14A 0.9900 . ?
C14 H14B 0.9900 . ?
C15 H15A 0.9900 . ?
C15 H15B 0.9900 . ?
C15 C16 1.505(2) . ?
C16 C17 1.395(2) . ?
C16 C21 1.397(2) . ?
C17 H17 0.9500 . ?
C17 C18 1.385(2) . ?
C18 H18 0.9500 . ?
C18 C19 1.392(2) . ?
C19 H19 0.9500 . ?
C19 C20 1.384(3) . ?
C20 H20 0.9500 . ?
C20 C21 1.386(3) . ?
C21 H21 0.9500 . ?
C22 H22A 0.9900 . ?
C22 H22B 0.9900 . ?
C22 C23 1.5076(19) . ?
C23 C24 1.387(2) . ?
C23 C28 1.392(2) . ?
C24 H24 0.9500 . ?
C24 C25 1.392(2) . ?
C25 H25 0.9500 . ?
C25 C26 1.381(3) . ?
C26 H26 0.9500 . ?
C26 C27 1.390(2) . ?
C27 H27 0.9500 . ?
C27 C28 1.385(2) . ?
C28 H28 0.9500 . ?
C29 H29A 0.9800 . ?
C29 H29B 0.9800 . ?
C29 H29C 0.9800 . ?
C30 H30A 0.9800 . ?
C30 H30B 0.9800 . ?
C30 H30C 0.9800 . ?
C31 H31A 0.9800 . ?
C31 H31B 0.9800 . ?
C31 H31C 0.9800 . ?

loop_
_geom_torsion_atom_site_label_1
_geom_torsion_atom_site_label_2
_geom_torsion_atom_site_label_3
_geom_torsion_atom_site_label_4
_geom_torsion
_geom_torsion_site_symmetry_1
_geom_torsion_site_symmetry_2
_geom_torsion_site_symmetry_3
_geom_torsion_site_symmetry_4
_geom_torsion_publ_flag
O1 C1 C2 C4 178.38(14) . . . . ?
O1 C1 C2 C9 46.20(19) . . . . ?
O1 C1 C2 C11 -54.73(19) . . . . ?
O2 C6 C7 C8 177.54(12) . . . . ?
N1 C1 C2 C4 -2.91(14) . . . . ?
N1 C1 C2 C9 -135.09(12) . . . . ?
N1 C1 C2 C11 123.98(12) . . . . ?
N1 C3 C4 C2 -2.32(14) . . . . ?
N1 C3 C4 C5 178.57(11) . . . . ?
N1 C3 C8 C7 -178.60(13) . . . . ?
N2 C15 C16 C17 -76.96(16) . . . . ?
N2 C15 C16 C21 104.08(15) . . . . ?
N2 C22 C23 C24 112.11(14) . . . . ?
N2 C22 C23 C28 -68.09(17) . . . . ?
C1 N1 C3 C4 0.39(15) . . . . ?
C1 N1 C3 C8 -179.43(13) . . . . ?
C1 C2 C4 C3 3.13(14) . . . . ?
C1 C2 C4 C5 -177.90(13) . . . . ?
C1 C2 C9 C10 -129.82(12) . . . . ?
C1 C2 C11 C10 132.50(12) . . . . ?
C2 C4 C5 C6 -178.99(13) . . . . ?
C2 C9 C10 C11 13.51(11) . . . . ?
C2 C9 C10 C12 131.83(13) . . . . ?
C3 N1 C1 O1 -179.59(13) . . . . ?
C3 N1 C1 C2 1.68(15) . . . . ?
C3 C4 C5 C6 -0.11(19) . . . . ?
C4 C2 C9 C10 105.74(13) . . . . ?
C4 C2 C11 C10 -107.96(13) . . . . ?
C4 C3 C8 C7 1.6(2) . . . . ?
C4 C5 C6 O2 -177.59(11) . . . . ?
C4 C5 C6 C7 1.7(2) . . . . ?
C5 C6 C7 C8 -1.7(2) . . . . ?
C6 C7 C8 C3 0.1(2) . . . . ?
C8 C3 C4 C2 177.51(12) . . . . ?
C8 C3 C4 C5 -1.6(2) . . . . ?
C9 C2 C4 C3 134.37(12) . . . . ?
C9 C2 C4 C5 -46.7(2) . . . . ?
C9 C2 C11 C10 13.39(11) . . . . ?
C9 C10 C11 C2 -13.46(10) . . . . ?
C9 C10 C12 C13 67.48(16) . . . . ?
C9 C10 C12 C14 -168.79(12) . . . . ?
C10 C12 C13 O3 -111.91(16) . . . . ?
C10 C12 C13 O4 67.00(15) . . . . ?
C10 C12 C14 N2 179.47(11) . . . . ?
C11 C2 C4 C3 -122.51(12) . . . . ?
C11 C2 C4 C5 56.47(19) . . . . ?
C11 C2 C9 C10 -13.36(11) . . . . ?
C11 C10 C12 C13 170.48(12) . . . . ?
C11 C10 C12 C14 -65.79(16) . . . . ?
C12 C10 C11 C2 -133.67(12) . . . . ?
C13 C12 C14 N2 -56.67(16) . . . . ?
C14 N2 C15 C16 161.19(11) . . . . ?
C14 N2 C22 C23 -71.78(15) . . . . ?
C14 C12 C13 O3 124.11(15) . . . . ?
C14 C12 C13 O4 -56.98(16) . . . . ?
C15 N2 C14 C12 -79.33(14) . . . . ?
C15 N2 C22 C23 165.44(12) . . . . ?
C15 C16 C17 C18 -178.48(14) . . . . ?
C15 C16 C21 C20 179.55(14) . . . . ?
C16 C17 C18 C19 -1.1(2) . . . . ?
C17 C16 C21 C20 0.6(2) . . . . ?
C17 C18 C19 C20 0.5(2) . . . . ?
C18 C19 C20 C21 0.6(3) . . . . ?
C19 C20 C21 C16 -1.1(2) . . . . ?
C21 C16 C17 C18 0.5(2) . . . . ?
C22 N2 C14 C12 158.72(11) . . . . ?
C22 N2 C15 C16 -76.31(14) . . . . ?
C22 C23 C24 C25 179.38(13) . . . . ?
C22 C23 C28 C27 -178.93(13) . . . . ?
C23 C24 C25 C26 -0.7(2) . . . . ?
C24 C23 C28 C27 0.9(2) . . . . ?
C24 C25 C26 C27 1.3(2) . . . . ?
C25 C26 C27 C28 -0.9(2) . . . . ?
C26 C27 C28 C23 -0.2(2) . . . . ?
C28 C23 C24 C25 -0.4(2) . . . . ?
C29 N1 C1 O1 2.2(2) . . . . ?
C29 N1 C1 C2 -176.56(12) . . . . ?
C29 N1 C3 C4 178.63(13) . . . . ?
C29 N1 C3 C8 -1.2(2) . . . . ?
C30 O2 C6 C5 165.38(12) . . . . ?
C30 O2 C6 C7 -13.93(19) . . . . ?
C31 O4 C13 O3 -1.8(2) . . . . ?
C31 O4 C13 C12 179.30(13) . . . . ?
